data_4021618
loop_
_publ_author_name
'Douglass F. Taber'
'Karen V. Taluskie'

_publ_section_title
;
 Computationally Guided Organometallic Chemistry: Preparation of
 the Heptacyclic Pyrazine Core of Ritterazine N
;
_journal_name_full 'Journal of Organic Chemistry'
_journal_page_first 2797
_journal_page_last 2801
_journal_paper_doi 10.1021/jo052656m
_journal_volume 71
_journal_year 2006
_chemical_formula_sum 'C22 H28 Br N O4'
_chemical_formula_weight 450.36
_chemical_name_systematic
; 
 ? 
;
_space_group_IT_number 2
_symmetry_cell_setting triclinic
_symmetry_space_group_name_Hall '-P 1'
_symmetry_space_group_name_H-M 'P -1'
_atom_sites_solution_hydrogens geom
_atom_sites_solution_primary direct
_atom_sites_solution_secondary difmap
_audit_creation_method SHELXL-97
_cell_angle_alpha 86.359(2)
_cell_angle_beta 78.295(2)
_cell_angle_gamma 78.992(2)
_cell_formula_units_Z 2
_cell_length_a 7.3743(9)
_cell_length_b 10.8800(13)
_cell_length_c 13.1998(16)
_cell_measurement_reflns_used 4230
_cell_measurement_temperature 150(2)
_cell_measurement_theta_max 28.29
_cell_measurement_theta_min 2.44
_cell_volume 1017.6(2)
_computing_cell_refinement 'Bruker SMART'
_computing_data_collection 'Bruker SMART'
_computing_data_reduction 'Bruker SAINT'
_computing_molecular_graphics 'Bruker SHELXTL'
_computing_publication_material 'Bruker SHELXTL'
_computing_structure_refinement 'SHELXL-97 (Sheldrick, 1997)'
_computing_structure_solution 'SHELXS-97 (Sheldrick, 1990)'
_diffrn_ambient_temperature 150(2)
_diffrn_measured_fraction_theta_full 0.988
_diffrn_measured_fraction_theta_max 0.988
_diffrn_measurement_device_type 'CCD area detector'
_diffrn_measurement_method 'phi and omega scans'
_diffrn_radiation_monochromator graphite
_diffrn_radiation_source 'fine-focus sealed tube'
_diffrn_radiation_type MoK\a
_diffrn_radiation_wavelength 0.71073
_diffrn_reflns_av_R_equivalents 0.0191
_diffrn_reflns_av_sigmaI/netI 0.0407
_diffrn_reflns_limit_h_max 5
_diffrn_reflns_limit_h_min -8
_diffrn_reflns_limit_k_max 12
_diffrn_reflns_limit_k_min -12
_diffrn_reflns_limit_l_max 15
_diffrn_reflns_limit_l_min -15
_diffrn_reflns_number 5287
_diffrn_reflns_theta_full 25.00
_diffrn_reflns_theta_max 25.00
_diffrn_reflns_theta_min 1.58
_exptl_absorpt_coefficient_mu 2.048
_exptl_absorpt_correction_T_max 0.8533
_exptl_absorpt_correction_T_min 0.5786
_exptl_absorpt_correction_type empirical
_exptl_absorpt_process_details sadabs
_exptl_crystal_colour PALE-YELLOW
_exptl_crystal_density_diffrn 1.470
_exptl_crystal_density_meas 0
_exptl_crystal_density_method 'not measured'
_exptl_crystal_description PLATES
_exptl_crystal_F_000 468
_exptl_crystal_size_max 0.30
_exptl_crystal_size_mid 0.20
_exptl_crystal_size_min 0.08
_refine_diff_density_max 0.912
_refine_diff_density_min -0.341
_refine_diff_density_rms 0.085
_refine_ls_extinction_method none
_refine_ls_goodness_of_fit_ref 1.115
_refine_ls_hydrogen_treatment mixed
_refine_ls_matrix_type full
_refine_ls_number_parameters 257
_refine_ls_number_reflns 3536
_refine_ls_number_restraints 0
_refine_ls_restrained_S_all 1.115
_refine_ls_R_factor_all 0.0574
_refine_ls_R_factor_gt 0.0492
_refine_ls_shift/su_max 0.000
_refine_ls_shift/su_mean 0.000
_refine_ls_structure_factor_coef Fsqd
_refine_ls_weighting_details 'calc w=1/[\s^2^(Fo^2^)+(0.0663P)^2^+0.6727P] where P=(Fo^2^+2Fc^2^)/3'
_refine_ls_weighting_scheme calc
_refine_ls_wR_factor_gt 0.1235
_refine_ls_wR_factor_ref 0.1271
_reflns_number_gt 3051
_reflns_number_total 3536
_reflns_threshold_expression >2sigma(I)
_cod_data_source_file jo052656msi20060106_015719.cif
_cod_depositor_comments
;
The following automatic conversions were performed:
'_symmetry_cell_setting' value 'Triclinic' changed to 'triclinic'
according to '/home/saulius/struct/CIF-dictionaries/cif_core.dic'
dictionary named 'cif_core.dic' version 2.4.1 from 2010-06-29.

Automatic conversion script
Id: cif_fix_enum 1527 2010-12-29 10:47:43Z saulius 
;
_cod_database_code 4021618

loop_
_symmetry_equiv_pos_as_xyz
'x, y, z'
'-x, -y, -z'

loop_
_atom_site_label
_atom_site_type_symbol
_atom_site_fract_x
_atom_site_fract_y
_atom_site_fract_z
_atom_site_U_iso_or_equiv
_atom_site_adp_type
_atom_site_occupancy
_atom_site_symmetry_multiplicity
_atom_site_calc_flag
_atom_site_refinement_flags
N1 N 0.6489(4) 0.2916(3) 0.4601(2) 0.0257(7) Uani 1 1 d .
Br1 Br 1.38264(6) 0.35495(4) 0.17340(3) 0.04313(18) Uani 1 1 d .
O1 O 0.4712(4) -0.0891(3) 0.6263(2) 0.0383(7) Uani 1 1 d .
O2 O 0.5648(3) 0.0390(2) 0.72242(19) 0.0245(5) Uani 1 1 d .
O3 O 0.3848(3) 0.3296(2) 0.57657(19) 0.0277(6) Uani 1 1 d .
O4 O 0.6254(4) 0.4256(2) 0.5903(2) 0.0329(6) Uani 1 1 d .
C1 C 0.7728(5) -0.0311(4) 0.5706(3) 0.0333(9) Uani 1 1 d .
H1A H 0.7855 -0.0847 0.5117 0.050 Uiso 1 1 calc R
H1B H 0.8742 -0.0625 0.6086 0.050 Uiso 1 1 calc R
H1C H 0.7810 0.0548 0.5453 0.050 Uiso 1 1 calc R
C2 C 0.5881(5) -0.0321(3) 0.6403(3) 0.0236(8) Uani 1 1 d .
C3 C 0.3841(5) 0.0508(3) 0.7931(3) 0.0233(7) Uani 1 1 d .
H3A H 0.4000 0.0642 0.8641 0.028 Uiso 1 1 calc R
H3B H 0.3331 -0.0272 0.7941 0.028 Uiso 1 1 calc R
C4 C 0.2466(5) 0.1618(3) 0.7581(3) 0.0208(7) Uani 1 1 d .
H4A H 0.2488 0.1486 0.6835 0.025 Uiso 1 1 calc R
C5 C 0.0365(5) 0.1706(3) 0.8149(3) 0.0207(7) Uani 1 1 d .
C6 C -0.0177(5) 0.0404(3) 0.8353(3) 0.0250(8) Uani 1 1 d .
H6A H -0.0187 0.0046 0.7684 0.030 Uiso 1 1 calc R
H6B H 0.0793 -0.0152 0.8672 0.030 Uiso 1 1 calc R
C7 C -0.2070(5) 0.0428(3) 0.9050(3) 0.0285(8) Uani 1 1 d .
H7A H -0.2691 -0.0258 0.9038 0.034 Uiso 1 1 calc R
C8 C -0.2911(5) 0.1350(4) 0.9675(3) 0.0304(8) Uani 1 1 d .
H8A H -0.4096 0.1294 1.0103 0.036 Uiso 1 1 calc R
C9 C -0.2070(5) 0.2486(4) 0.9736(3) 0.0310(8) Uani 1 1 d .
H9A H -0.2198 0.2679 1.0473 0.037 Uiso 1 1 calc R
H9B H -0.2789 0.3208 0.9406 0.037 Uiso 1 1 calc R
C10 C -0.0001(5) 0.2330(3) 0.9216(3) 0.0230(7) Uani 1 1 d .
H10A H 0.0730 0.1748 0.9668 0.028 Uiso 1 1 calc R
C11 C 0.0693(5) 0.3573(3) 0.9147(3) 0.0284(8) Uani 1 1 d .
H11A H -0.0013 0.4179 0.8711 0.034 Uiso 1 1 calc R
H11B H 0.0455 0.3920 0.9847 0.034 Uiso 1 1 calc R
C12 C 0.2778(5) 0.3399(3) 0.8689(3) 0.0289(8) Uani 1 1 d .
H12A H 0.3483 0.2850 0.9161 0.035 Uiso 1 1 calc R
H12B H 0.3180 0.4222 0.8638 0.035 Uiso 1 1 calc R
C13 C 0.3287(5) 0.2821(3) 0.7608(3) 0.0240(7) Uani 1 1 d .
H13A H 0.4687 0.2551 0.7462 0.029 Uiso 1 1 calc R
C14 C 0.2847(5) 0.3779(3) 0.6769(3) 0.0294(8) Uani 1 1 d .
H14A H 0.1474 0.3956 0.6784 0.035 Uiso 1 1 calc R
H14B H 0.3238 0.4570 0.6889 0.035 Uiso 1 1 calc R
C15 C 0.5604(5) 0.3559(3) 0.5467(3) 0.0226(7) Uani 1 1 d .
C16 C 0.8219(5) 0.3062(3) 0.3980(3) 0.0233(7) Uani 1 1 d .
C17 C 0.9594(5) 0.3548(3) 0.4336(3) 0.0253(8) Uani 1 1 d .
H17A H 0.9386 0.3782 0.5037 0.030 Uiso 1 1 calc R
C18 C 1.1249(5) 0.3690(3) 0.3674(3) 0.0265(8) Uani 1 1 d .
H18A H 1.2172 0.4031 0.3916 0.032 Uiso 1 1 calc R
C19 C 1.1561(5) 0.3336(3) 0.2658(3) 0.0274(8) Uani 1 1 d .
C20 C 1.0245(5) 0.2827(3) 0.2296(3) 0.0281(8) Uani 1 1 d .
H20A H 1.0483 0.2572 0.1599 0.034 Uiso 1 1 calc R
C21 C 0.8582(5) 0.2692(3) 0.2954(3) 0.0274(8) Uani 1 1 d .
H21A H 0.7672 0.2343 0.2706 0.033 Uiso 1 1 calc R
C22 C -0.0944(5) 0.2448(3) 0.7461(3) 0.0268(8) Uani 1 1 d .
H22A H -0.2258 0.2506 0.7818 0.040 Uiso 1 1 calc R
H22B H -0.0752 0.2017 0.6807 0.040 Uiso 1 1 calc R
H22C H -0.0654 0.3292 0.7319 0.040 Uiso 1 1 calc R
H1D H 0.589(6) 0.251(4) 0.441(3) 0.021(10) Uiso 1 1 d .

loop_
_atom_site_aniso_label
_atom_site_aniso_U_11
_atom_site_aniso_U_22
_atom_site_aniso_U_33
_atom_site_aniso_U_23
_atom_site_aniso_U_13
_atom_site_aniso_U_12
N1 0.0213(16) 0.0242(16) 0.0349(17) -0.0028(13) -0.0053(14) -0.0123(13)
Br1 0.0253(2) 0.0555(3) 0.0454(3) -0.0058(2) 0.00618(17) -0.01195(18)
O1 0.0331(15) 0.0374(16) 0.0480(17) -0.0137(13) -0.0053(13) -0.0144(13)
O2 0.0167(12) 0.0258(13) 0.0313(13) -0.0036(11) -0.0046(10) -0.0040(10)
O3 0.0211(13) 0.0305(14) 0.0323(14) 0.0030(11) -0.0017(11) -0.0118(10)
O4 0.0295(14) 0.0344(15) 0.0371(15) -0.0099(12) -0.0014(12) -0.0142(12)
C1 0.027(2) 0.034(2) 0.037(2) -0.0035(17) -0.0054(17) -0.0026(16)
C2 0.0200(18) 0.0194(17) 0.0322(19) -0.0039(15) -0.0072(15) -0.0024(14)
C3 0.0161(17) 0.0243(18) 0.0281(18) -0.0011(14) -0.0028(14) -0.0015(14)
C4 0.0173(17) 0.0236(17) 0.0228(17) -0.0003(14) -0.0052(13) -0.0054(14)
C5 0.0153(16) 0.0226(17) 0.0252(17) -0.0005(14) -0.0067(14) -0.0030(13)
C6 0.0187(17) 0.0286(19) 0.0295(18) -0.0003(15) -0.0076(15) -0.0062(14)
C7 0.0214(18) 0.030(2) 0.036(2) 0.0098(17) -0.0104(16) -0.0088(15)
C8 0.0186(18) 0.039(2) 0.031(2) 0.0100(17) -0.0037(15) -0.0049(16)
C9 0.0214(19) 0.039(2) 0.0288(19) -0.0014(16) 0.0015(15) -0.0012(16)
C10 0.0181(17) 0.0236(18) 0.0266(18) 0.0000(14) -0.0059(14) -0.0005(14)
C11 0.032(2) 0.0257(19) 0.0274(19) -0.0086(15) -0.0041(16) -0.0031(15)
C12 0.027(2) 0.0242(19) 0.037(2) -0.0037(16) -0.0075(16) -0.0064(15)
C13 0.0167(17) 0.0249(18) 0.0307(19) -0.0015(15) -0.0041(14) -0.0044(14)
C14 0.0210(18) 0.0257(19) 0.037(2) -0.0017(16) 0.0030(15) -0.0034(15)
C15 0.0219(18) 0.0160(17) 0.0291(18) 0.0031(14) -0.0051(15) -0.0021(14)
C16 0.0216(18) 0.0148(16) 0.0338(19) 0.0012(14) -0.0078(15) -0.0019(13)
C17 0.0254(19) 0.0208(17) 0.0301(19) -0.0065(15) -0.0076(15) -0.0012(14)
C18 0.0203(18) 0.0233(18) 0.037(2) -0.0037(15) -0.0084(15) -0.0029(14)
C19 0.0194(18) 0.0263(19) 0.034(2) -0.0014(16) -0.0012(15) -0.0028(14)
C20 0.0249(19) 0.030(2) 0.0288(19) -0.0057(16) -0.0024(15) -0.0040(15)
C21 0.029(2) 0.0230(18) 0.034(2) -0.0031(15) -0.0095(16) -0.0106(15)
C22 0.0202(18) 0.032(2) 0.0286(19) 0.0026(16) -0.0055(15) -0.0060(15)

loop_
_atom_type_symbol
_atom_type_description
_atom_type_scat_dispersion_real
_atom_type_scat_dispersion_imag
_atom_type_scat_source
C C 0.0033 0.0016 'International Tables Vol C Tables 4.2.6.8 and 6.1.1.4'
H H 0.0000 0.0000 'International Tables Vol C Tables 4.2.6.8 and 6.1.1.4'
N N 0.0061 0.0033 'International Tables Vol C Tables 4.2.6.8 and 6.1.1.4'
O O 0.0106 0.0060 'International Tables Vol C Tables 4.2.6.8 and 6.1.1.4'
Br Br -0.2901 2.4595 'International Tables Vol C Tables 4.2.6.8 and 6.1.1.4'

loop_
_geom_angle_atom_site_label_1
_geom_angle_atom_site_label_2
_geom_angle_atom_site_label_3
_geom_angle
C15 N1 C16 126.4(3)
C2 O2 C3 116.5(3)
C15 O3 C14 114.6(3)
O1 C2 O2 123.0(3)
O1 C2 C1 125.3(3)
O2 C2 C1 111.7(3)
O2 C3 C4 109.5(3)
C3 C4 C13 108.1(3)
C3 C4 C5 114.8(3)
C13 C4 C5 114.8(3)
C6 C5 C22 106.8(3)
C6 C5 C10 107.0(3)
C22 C5 C10 110.3(3)
C6 C5 C4 111.6(3)
C22 C5 C4 109.5(3)
C10 C5 C4 111.5(3)
C7 C6 C5 113.2(3)
C8 C7 C6 123.4(3)
C7 C8 C9 122.4(3)
C8 C9 C10 113.4(3)
C9 C10 C11 111.0(3)
C9 C10 C5 111.3(3)
C11 C10 C5 112.7(3)
C12 C11 C10 110.8(3)
C11 C12 C13 113.0(3)
C14 C13 C12 112.0(3)
C14 C13 C4 113.6(3)
C12 C13 C4 112.6(3)
O3 C14 C13 109.3(3)
O4 C15 O3 124.8(3)
O4 C15 N1 126.1(3)
O3 C15 N1 109.1(3)
C21 C16 C17 118.7(3)
C21 C16 N1 117.7(3)
C17 C16 N1 123.5(3)
C18 C17 C16 120.4(3)
C17 C18 C19 119.8(3)
C20 C19 C18 120.9(3)
C20 C19 Br1 119.0(3)
C18 C19 Br1 120.1(3)
C21 C20 C19 119.5(3)
C20 C21 C16 120.7(3)

loop_
_geom_bond_atom_site_label_1
_geom_bond_atom_site_label_2
_geom_bond_distance
N1 C15 1.359(5)
N1 C16 1.400(5)
Br1 C19 1.903(4)
O1 C2 1.201(4)
O2 C2 1.336(4)
O2 C3 1.452(4)
O3 C15 1.355(4)
O3 C14 1.455(4)
O4 C15 1.200(4)
C1 C2 1.483(5)
C3 C4 1.534(5)
C4 C13 1.548(5)
C4 C5 1.567(5)
C5 C6 1.537(5)
C5 C22 1.541(5)
C5 C10 1.554(5)
C6 C7 1.504(5)
C7 C8 1.316(5)
C8 C9 1.498(5)
C9 C10 1.523(5)
C10 C11 1.527(5)
C11 C12 1.513(5)
C12 C13 1.542(5)
C13 C14 1.513(5)
C16 C21 1.396(5)
C16 C17 1.400(5)
C17 C18 1.377(5)
C18 C19 1.381(5)
C19 C20 1.380(5)
C20 C21 1.379(5)

loop_
_geom_hbond_atom_site_label_D
_geom_hbond_atom_site_label_H
_geom_hbond_atom_site_label_A
_geom_hbond_distance_DH
_geom_hbond_distance_HA
_geom_hbond_distance_DA
_geom_hbond_angle_DHA
_geom_hbond_site_symmetry_A
N1 H1D O1 0.76(4) 2.18(4) 2.900(4) 157(4) 2_656
